data_2211286
loop_
_publ_author_name
'Chia-Her Lin'
'Sue-Lein Wang'

_publ_section_title
;
 (C~4~H~12~N~2~)~3~[Ga~4~(OH)~2~(H~2~PO~4~)~2~(HPO~4~)~4~(PO~4~)~2~]: a
 new organically templated gallium phosphate
;
_journal_coeditor_code BI2081
_journal_issue 12
_journal_name_full 'Acta Crystallographica Section E'
_journal_page_first m3289
_journal_page_last m3290
_journal_paper_doi 10.1107/S1600536806045375
_journal_volume 62
_journal_year 2006
_chemical_formula_iupac '(C4 H12 N2)3 [Ga4 (O H)2 (H2 P O4)2 (H P O4)4 (P O4)2]'
_chemical_formula_moiety '(C4 H12 N2)3 [Ga4 H10 O34 P8]'
_chemical_formula_sum 'C12 H46 Ga4 N6 O34 P8'
_chemical_formula_weight 1345.19
_chemical_name_systematic
;
Bis(piperazinium) bis(dihydrogenphosphato)tetra-\m~2~-hydrogenphosphato-
di-\m~3~-hydroxo-di-\m~3~-phosphato-tetragallate(III)
;
_space_group_IT_number 2
_symmetry_cell_setting triclinic
_symmetry_space_group_name_Hall '-P 1'
_symmetry_space_group_name_H-M 'P -1'
_atom_sites_solution_hydrogens geom
_atom_sites_solution_primary direct
_atom_sites_solution_secondary difmap
_audit_creation_method SHELXL-97
_cell_angle_alpha 117.2080(10)
_cell_angle_beta 98.7960(10)
_cell_angle_gamma 93.0530(10)
_cell_formula_units_Z 1
_cell_length_a 6.2754(3)
_cell_length_b 13.0604(5)
_cell_length_c 13.6268(6)
_cell_measurement_reflns_used 6645
_cell_measurement_temperature 295(2)
_cell_measurement_theta_max 28.07
_cell_measurement_theta_min 2.99
_cell_volume 971.90(7)
_computing_cell_refinement 'SAINT (Bruker, 1997)'
_computing_data_collection 'SMART (Bruker, 1997)'
_computing_data_reduction SAINT
_computing_molecular_graphics SHELXTL
_computing_publication_material SHELXTL
_computing_structure_refinement SHELXTL
_computing_structure_solution 'SHELXTL (Bruker, 2001)'
_diffrn_ambient_temperature 295(2)
_diffrn_measured_fraction_theta_full 0.999
_diffrn_measured_fraction_theta_max 0.891
_diffrn_measurement_device_type 'Bruker SMART 1K CCD'
_diffrn_measurement_method \w
_diffrn_radiation_monochromator graphite
_diffrn_radiation_source 'fine-focus sealed tube'
_diffrn_radiation_type MoK\a
_diffrn_radiation_wavelength 0.71073
_diffrn_reflns_av_R_equivalents 0.0366
_diffrn_reflns_av_sigmaI/netI 0.0330
_diffrn_reflns_limit_h_max 8
_diffrn_reflns_limit_h_min -8
_diffrn_reflns_limit_k_max 16
_diffrn_reflns_limit_k_min -16
_diffrn_reflns_limit_l_max 17
_diffrn_reflns_limit_l_min -17
_diffrn_reflns_number 9405
_diffrn_reflns_theta_full 25.00
_diffrn_reflns_theta_max 28.08
_diffrn_reflns_theta_min 1.71
_diffrn_standards_number 0
_exptl_absorpt_coefficient_mu 3.197
_exptl_absorpt_correction_T_max 0.726
_exptl_absorpt_correction_T_min 0.512
_exptl_absorpt_correction_type multi-scan
_exptl_absorpt_process_details '(SADABS; Sheldrick, 1996)'
_exptl_crystal_colour colourless
_exptl_crystal_density_diffrn 2.298
_exptl_crystal_density_method 'not measured'
_exptl_crystal_description needle
_exptl_crystal_F_000 676
_exptl_crystal_size_max 0.50
_exptl_crystal_size_mid 0.15
_exptl_crystal_size_min 0.10
_refine_diff_density_max 0.757
_refine_diff_density_min -0.730
_refine_ls_extinction_method none
_refine_ls_goodness_of_fit_ref 1.033
_refine_ls_hydrogen_treatment mixed
_refine_ls_matrix_type full
_refine_ls_number_parameters 304
_refine_ls_number_reflns 4155
_refine_ls_number_restraints 5
_refine_ls_restrained_S_all 1.033
_refine_ls_R_factor_all 0.0325
_refine_ls_R_factor_gt 0.0286
_refine_ls_shift/su_max 0.001
_refine_ls_shift/su_mean 0.000
_refine_ls_structure_factor_coef Fsqd
_refine_ls_weighting_details 'calc w=1/[\s^2^(Fo^2^)+(0.0443P)^2^+0.7591P] where P=(Fo^2^+2Fc^2^)/3'
_refine_ls_weighting_scheme calc
_refine_ls_wR_factor_gt 0.0764
_refine_ls_wR_factor_ref 0.0784
_reflns_number_gt 3742
_reflns_number_total 4155
_reflns_threshold_expression I>2\s(I)
_cod_data_source_file bi2081.cif
_cod_data_source_block I
_cod_database_code 2211286

loop_
_symmetry_equiv_pos_as_xyz
'x, y, z'
'-x, -y, -z'

loop_
_atom_site_type_symbol
_atom_site_label
_atom_site_fract_x
_atom_site_fract_y
_atom_site_fract_z
_atom_site_U_iso_or_equiv
_atom_site_adp_type
_atom_site_calc_flag
_atom_site_refinement_flags
_atom_site_occupancy
Ga Ga1 0.17098(4) 0.35530(2) 0.23964(2) 0.01109(9) Uani d . 1
Ga Ga2 0.51621(4) 0.61654(2) 0.49250(2) 0.01162(9) Uani d . 1
P P1 0.67664(10) 0.39526(5) 0.31399(5) 0.01054(14) Uani d . 1
P P2 0.17618(11) 0.62581(5) 0.29816(5) 0.01215(14) Uani d . 1
P P3 -0.08049(11) 0.24252(6) -0.02624(6) 0.01387(15) Uani d . 1
P P4 0.14848(11) 0.16429(5) 0.32991(6) 0.01353(14) Uani d . 1
O O1 0.4732(3) 0.34862(15) 0.21935(15) 0.0132(4) Uani d . 1
O O2 -0.1219(3) 0.36538(17) 0.26491(16) 0.0187(4) Uani d . 1
O O3 0.3361(3) 0.65857(15) 0.60594(15) 0.0142(4) Uani d . 1
O O4 0.6940(3) 0.52964(15) 0.38366(15) 0.0150(4) Uani d . 1
O O5 0.1689(3) 0.49589(16) 0.22294(16) 0.0172(4) Uani d . 1
O O6 0.2284(3) 0.69390(16) 0.23761(16) 0.0193(4) Uani d . 1
O O7 0.3379(3) 0.67140(16) 0.40864(17) 0.0222(4) Uani d . 1
O O8 -0.0531(3) 0.65631(18) 0.3263(2) 0.0251(5) Uani d D 1
H H8 -0.113(6) 0.621(3) 0.353(3) 0.038 Uiso d D 1
O O9 -0.0432(3) 0.35564(17) -0.03871(17) 0.0199(4) Uani d D 1
H H9 -0.090(6) 0.340(3) -0.1039(13) 0.030 Uiso d D 1
O O10 0.0858(3) 0.26177(16) 0.07626(15) 0.0160(4) Uani d . 1
O O11 -0.3140(3) 0.21481(19) -0.0259(2) 0.0272(5) Uani d . 1
O O12 -0.0017(4) 0.14770(19) -0.12953(18) 0.0297(5) Uani d D 1
H H12 -0.076(6) 0.086(2) -0.176(3) 0.045 Uiso d D 1
O O13 0.1649(3) 0.20857(16) 0.24506(16) 0.0169(4) Uani d . 1
O O14 0.7171(3) 0.75314(16) 0.55420(16) 0.0190(4) Uani d . 1
O O15 -0.0965(3) 0.15218(18) 0.3437(2) 0.0249(5) Uani d D 1
H H15 -0.157(6) 0.209(2) 0.370(3) 0.037 Uiso d D 1
O O16 0.2094(4) 0.04272(16) 0.28906(17) 0.0228(4) Uani d . 1
O O17 0.3037(3) 0.45211(15) 0.41223(15) 0.0127(4) Uani d D 1
H H17 0.195(3) 0.465(3) 0.439(3) 0.019 Uiso d D 1
N N1 -0.5940(4) 0.1043(2) 0.0372(2) 0.0278(6) Uani d . 1
H H1C -0.5025 0.1483 0.0222 0.033 Uiso calc R 1
H H1D -0.6982 0.1465 0.0671 0.033 Uiso calc R 1
N N2 0.5715(4) 0.5805(2) -0.0373(2) 0.0253(5) Uani d . 1
H H2C 0.6989 0.5583 -0.0562 0.030 Uiso calc R 1
H H2D 0.5487 0.6412 -0.0501 0.030 Uiso calc R 1
N N3 0.3831(5) -0.0810(2) 0.3895(2) 0.0298(6) Uani d . 1
H H3C 0.3342 -0.1544 0.3354 0.036 Uiso calc R 1
H H3D 0.3359 -0.0326 0.3633 0.036 Uiso calc R 1
C C1 -0.4750(8) 0.0736(3) 0.1180(3) 0.0507(12) Uani d . 1
H H1A -0.5750 0.0302 0.1378 0.061 Uiso calc R 1
H H1B -0.4073 0.1437 0.1860 0.061 Uiso calc R 1
C C2 -0.6957(7) -0.0018(3) -0.0690(4) 0.0552(13) Uani d . 1
H H2A -0.7715 0.0203 -0.1224 0.066 Uiso calc R 1
H H2B -0.8012 -0.0469 -0.0537 0.066 Uiso calc R 1
C C3 0.5857(5) 0.6180(3) 0.0849(3) 0.0222(6) Uani d . 1
H H3A 0.4558 0.6512 0.1076 0.027 Uiso calc R 1
H H3B 0.7102 0.6777 0.1283 0.027 Uiso calc R 1
C C4 0.2930(6) -0.0589(3) 0.4915(3) 0.0353(8) Uani d . 1
H H4A 0.3361 -0.1143 0.5172 0.042 Uiso calc R 1
H H4B 0.1352 -0.0695 0.4727 0.042 Uiso calc R 1
C C5 0.3920(5) 0.4822(3) -0.1097(3) 0.0243(6) Uani d . 1
H H5A 0.3957 0.4565 -0.1884 0.029 Uiso calc R 1
H H5B 0.2527 0.5089 -0.0965 0.029 Uiso calc R 1
C C6 0.6242(6) -0.0636(3) 0.4152(3) 0.0345(8) Uani d . 1
H H6A 0.6789 -0.0761 0.3484 0.041 Uiso calc R 1
H H6B 0.6761 -0.1193 0.4386 0.041 Uiso calc R 1

loop_
_atom_site_aniso_label
_atom_site_aniso_U_11
_atom_site_aniso_U_22
_atom_site_aniso_U_33
_atom_site_aniso_U_12
_atom_site_aniso_U_13
_atom_site_aniso_U_23
Ga1 0.01051(15) 0.01008(14) 0.01066(15) 0.00174(10) 0.00143(10) 0.00337(11)
Ga2 0.01470(16) 0.00928(14) 0.00940(14) 0.00181(10) 0.00160(10) 0.00340(11)
P1 0.0093(3) 0.0102(3) 0.0099(3) 0.0013(2) 0.0018(2) 0.0029(2)
P2 0.0143(3) 0.0104(3) 0.0108(3) 0.0017(2) 0.0009(2) 0.0048(3)
P3 0.0141(3) 0.0120(3) 0.0116(3) 0.0008(2) -0.0011(2) 0.0034(3)
P4 0.0162(3) 0.0086(3) 0.0124(3) 0.0001(2) -0.0005(2) 0.0032(3)
O1 0.0109(8) 0.0151(9) 0.0105(8) 0.0024(7) 0.0024(7) 0.0032(7)
O2 0.0123(9) 0.0223(10) 0.0186(10) 0.0034(7) 0.0058(7) 0.0063(8)
O3 0.0164(9) 0.0144(9) 0.0135(9) 0.0039(7) 0.0054(7) 0.0072(7)
O4 0.0173(9) 0.0105(9) 0.0135(9) 0.0007(7) 0.0057(7) 0.0019(7)
O5 0.0254(10) 0.0109(9) 0.0133(9) 0.0034(7) 0.0017(8) 0.0046(8)
O6 0.0269(11) 0.0160(9) 0.0156(10) 0.0000(8) 0.0021(8) 0.0088(8)
O7 0.0316(12) 0.0123(9) 0.0158(10) 0.0025(8) -0.0075(8) 0.0047(8)
O8 0.0181(10) 0.0231(11) 0.0375(13) 0.0049(8) 0.0118(9) 0.0151(10)
O9 0.0233(11) 0.0195(10) 0.0167(10) 0.0002(8) -0.0007(8) 0.0101(9)
O10 0.0184(10) 0.0158(9) 0.0099(9) 0.0050(7) -0.0011(7) 0.0036(7)
O11 0.0170(11) 0.0306(12) 0.0385(13) -0.0024(9) 0.0003(9) 0.0221(11)
O12 0.0315(12) 0.0227(11) 0.0165(10) 0.0057(9) -0.0014(9) -0.0045(9)
O13 0.0228(10) 0.0118(9) 0.0133(9) 0.0023(7) 0.0007(7) 0.0044(8)
O14 0.0254(11) 0.0137(9) 0.0124(9) -0.0054(8) -0.0020(8) 0.0041(8)
O15 0.0191(11) 0.0220(11) 0.0344(12) 0.0010(8) 0.0055(9) 0.0141(10)
O16 0.0336(12) 0.0100(9) 0.0193(10) 0.0048(8) -0.0013(9) 0.0041(8)
O17 0.0124(9) 0.0135(9) 0.0114(8) 0.0028(7) 0.0038(7) 0.0045(7)
N1 0.0234(13) 0.0160(12) 0.0433(17) 0.0095(10) 0.0145(12) 0.0103(12)
N2 0.0270(13) 0.0250(13) 0.0275(14) -0.0018(10) 0.0028(11) 0.0168(12)
N3 0.0444(17) 0.0153(12) 0.0239(13) 0.0017(11) -0.0041(12) 0.0079(11)
C1 0.100(4) 0.0215(17) 0.0202(17) 0.017(2) 0.0047(19) 0.0027(14)
C2 0.042(2) 0.0233(18) 0.075(3) 0.0031(16) -0.029(2) 0.014(2)
C3 0.0189(14) 0.0197(14) 0.0224(14) 0.0016(11) 0.0024(11) 0.0059(12)
C4 0.0373(19) 0.0249(16) 0.0372(19) -0.0021(14) 0.0041(15) 0.0109(15)
C5 0.0213(15) 0.0285(16) 0.0214(14) 0.0004(12) -0.0009(11) 0.0121(13)
C6 0.040(2) 0.0243(16) 0.0314(18) 0.0051(14) 0.0067(15) 0.0064(14)

loop_
_atom_type_symbol
_atom_type_description
_atom_type_scat_dispersion_real
_atom_type_scat_dispersion_imag
_atom_type_scat_source
C C 0.0033 0.0016 'International Tables Vol C Tables 4.2.6.8 and 6.1.1.4'
H H 0.0000 0.0000 'International Tables Vol C Tables 4.2.6.8 and 6.1.1.4'
Ga Ga 0.2307 1.6083 'International Tables Vol C Tables 4.2.6.8 and 6.1.1.4'
N N 0.0061 0.0033 'International Tables Vol C Tables 4.2.6.8 and 6.1.1.4'
O O 0.0106 0.0060 'International Tables Vol C Tables 4.2.6.8 and 6.1.1.4'
P P 0.1023 0.0942 'International Tables Vol C Tables 4.2.6.8 and 6.1.1.4'

loop_
_geom_angle_atom_site_label_1
_geom_angle_atom_site_label_2
_geom_angle_atom_site_label_3
_geom_angle_site_symmetry_1
_geom_angle_site_symmetry_3
_geom_angle
O2 Ga1 O13 . . 90.37(8)
O2 Ga1 O5 . . 89.56(8)
O13 Ga1 O5 . . 176.00(8)
O2 Ga1 O10 . . 95.07(8)
O13 Ga1 O10 . . 86.64(8)
O5 Ga1 O10 . . 89.38(8)
O2 Ga1 O1 . . 178.05(8)
O13 Ga1 O1 . . 89.92(8)
O5 Ga1 O1 . . 90.29(8)
O10 Ga1 O1 . . 86.87(8)
O2 Ga1 O17 . . 92.28(8)
O13 Ga1 O17 . . 92.40(7)
O5 Ga1 O17 . . 91.60(7)
O10 Ga1 O17 . . 172.60(7)
O1 Ga1 O17 . . 85.78(7)
O7 Ga2 O14 . . 90.22(9)
O7 Ga2 O3 . . 92.91(9)
O14 Ga2 O3 . . 101.00(8)
O7 Ga2 O4 . . 100.09(9)
O14 Ga2 O4 . . 91.66(8)
O3 Ga2 O4 . . 161.83(8)
O7 Ga2 O17 . 2_666 175.71(8)
O14 Ga2 O17 . 2_666 93.46(8)
O3 Ga2 O17 . 2_666 84.22(7)
O4 Ga2 O17 . 2_666 82.03(7)
O7 Ga2 O17 . . 90.81(8)
O14 Ga2 O17 . . 175.17(8)
O3 Ga2 O17 . . 83.66(7)
O4 Ga2 O17 . . 83.52(7)
O17 Ga2 O17 2_666 . 85.70(7)
O2 P1 O1 1_655 . 110.15(11)
O2 P1 O3 1_655 2_666 108.70(11)
O1 P1 O3 . 2_666 110.62(10)
O2 P1 O4 1_655 . 109.04(11)
O1 P1 O4 . . 109.66(10)
O3 P1 O4 2_666 . 108.64(10)
O7 P2 O6 . . 109.64(12)
O7 P2 O5 . . 112.67(11)
O6 P2 O5 . . 110.90(11)
O7 P2 O8 . . 107.81(13)
O6 P2 O8 . . 104.07(12)
O5 P2 O8 . . 111.36(12)
O11 P3 O10 . . 117.07(12)
O11 P3 O12 . . 113.12(14)
O10 P3 O12 . . 105.33(11)
O11 P3 O9 . . 110.66(12)
O10 P3 O9 . . 105.89(11)
O12 P3 O9 . . 103.67(13)
O16 P4 O14 . 2_666 110.83(11)
O16 P4 O13 . . 111.70(12)
O14 P4 O13 2_666 . 112.09(11)
O16 P4 O15 . . 104.79(12)
O14 P4 O15 2_666 . 107.08(12)
O13 P4 O15 . . 110.00(11)
P1 O1 Ga1 . . 125.91(11)
P1 O2 Ga1 1_455 . 165.68(14)
P1 O3 Ga2 2_666 . 126.09(10)
P1 O4 Ga2 . . 126.95(11)
P2 O5 Ga1 . . 137.72(12)
P2 O7 Ga2 . . 140.06(12)
P2 O8 H8 . . 118(3)
P3 O9 H9 . . 109(3)
P3 O10 Ga1 . . 143.80(12)
P3 O12 H12 . . 124(3)
P4 O13 Ga1 . . 138.52(12)
P4 O14 Ga2 2_666 . 135.72(12)
P4 O15 H15 . . 120(3)
Ga1 O17 Ga2 . 2_666 123.73(8)
Ga1 O17 Ga2 . . 125.78(9)
Ga2 O17 Ga2 2_666 . 94.30(7)
Ga1 O17 H17 . . 101(2)
Ga2 O17 H17 2_666 . 103(2)
Ga2 O17 H17 . . 106(2)
C1 N1 C2 . . 110.7(3)
C1 N1 H1C . . 109.5
C2 N1 H1C . . 109.5
C1 N1 H1D . . 109.5
C2 N1 H1D . . 109.5
H1C N1 H1D . . 108.1
C3 N2 C5 . . 112.1(2)
C3 N2 H2C . . 109.2
C5 N2 H2C . . 109.2
C3 N2 H2D . . 109.2
C5 N2 H2D . . 109.2
H2C N2 H2D . . 107.9
C6 N3 C4 . . 111.3(3)
C6 N3 H3C . . 109.4
C4 N3 H3C . . 109.4
C6 N3 H3D . . 109.4
C4 N3 H3D . . 109.4
H3C N3 H3D . . 108.0
N1 C1 C2 . 2_455 110.2(3)
N1 C1 H1A . . 109.6
C2 C1 H1A 2_455 . 109.6
N1 C1 H1B . . 109.6
C2 C1 H1B 2_455 . 109.6
H1A C1 H1B . . 108.1
N1 C2 C1 . 2_455 110.0(3)
N1 C2 H2A . . 109.7
C1 C2 H2A 2_455 . 109.7
N1 C2 H2B . . 109.7
C1 C2 H2B 2_455 . 109.7
H2A C2 H2B . . 108.2
N2 C3 C5 . 2_665 111.4(2)
N2 C3 H3A . . 109.3
C5 C3 H3A 2_665 . 109.3
N2 C3 H3B . . 109.3
C5 C3 H3B 2_665 . 109.3
H3A C3 H3B . . 108.0
N3 C4 C6 . 2_656 110.5(3)
N3 C4 H4A . . 109.6
C6 C4 H4A 2_656 . 109.6
N3 C4 H4B . . 109.6
C6 C4 H4B 2_656 . 109.6
H4A C4 H4B . . 108.1
N2 C5 C3 . 2_665 111.0(2)
N2 C5 H5A . . 109.4
C3 C5 H5A 2_665 . 109.4
N2 C5 H5B . . 109.4
C3 C5 H5B 2_665 . 109.4
H5A C5 H5B . . 108.0
N3 C6 C4 . 2_656 109.5(3)
N3 C6 H6A . . 109.8
C4 C6 H6A 2_656 . 109.8
N3 C6 H6B . . 109.8
C4 C6 H6B 2_656 . 109.8
H6A C6 H6B . . 108.2

loop_
_geom_bond_atom_site_label_1
_geom_bond_atom_site_label_2
_geom_bond_site_symmetry_2
_geom_bond_distance
Ga1 O2 . 1.9212(19)
Ga1 O13 . 1.9499(18)
Ga1 O5 . 1.9512(18)
Ga1 O10 . 1.9530(18)
Ga1 O1 . 1.9586(18)
Ga1 O17 . 2.0959(18)
Ga2 O7 . 1.8746(19)
Ga2 O14 . 1.8823(19)
Ga2 O3 . 1.9474(18)
Ga2 O4 . 1.9583(18)
Ga2 O17 2_666 2.1191(18)
Ga2 O17 . 2.1651(18)
P1 O2 1_655 1.5069(19)
P1 O1 . 1.5362(18)
P1 O3 2_666 1.5535(19)
P1 O4 . 1.5549(18)
P2 O7 . 1.517(2)
P2 O6 . 1.517(2)
P2 O5 . 1.5228(19)
P2 O8 . 1.570(2)
P3 O11 . 1.492(2)
P3 O10 . 1.5192(18)
P3 O12 . 1.563(2)
P3 O9 . 1.572(2)
P4 O16 . 1.5160(19)
P4 O14 2_666 1.5190(19)
P4 O13 . 1.524(2)
P4 O15 . 1.585(2)
O2 P1 1_455 1.5069(19)
O3 P1 2_666 1.5535(19)
O8 H8 . 0.820(10)
O9 H9 . 0.820(10)
O12 H12 . 0.820(10)
O14 P4 2_666 1.5190(19)
O15 H15 . 0.810(10)
O17 Ga2 2_666 2.1190(18)
O17 H17 . 0.810(10)
N1 C1 . 1.454(5)
N1 C2 . 1.487(5)
N1 H1C . 0.900
N1 H1D . 0.900
N2 C3 . 1.491(4)
N2 C5 . 1.496(4)
N2 H2C . 0.900
N2 H2D . 0.900
N3 C6 . 1.481(5)
N3 C4 . 1.492(5)
N3 H3C . 0.900
N3 H3D . 0.900
C1 C2 2_455 1.492(6)
C1 H1A . 0.970
C1 H1B . 0.970
C2 C1 2_455 1.492(6)
C2 H2A . 0.970
C2 H2B . 0.970
C3 C5 2_665 1.503(4)
C3 H3A . 0.970
C3 H3B . 0.970
C4 C6 2_656 1.515(5)
C4 H4A . 0.970
C4 H4B . 0.970
C5 C3 2_665 1.503(4)
C5 H5A . 0.970
C5 H5B . 0.970
C6 C4 2_656 1.515(5)
C6 H6A . 0.970
C6 H6B . 0.970

loop_
_geom_hbond_atom_site_label_D
_geom_hbond_atom_site_label_H
_geom_hbond_atom_site_label_A
_geom_hbond_site_symmetry_A
_geom_hbond_distance_DH
_geom_hbond_distance_HA
_geom_hbond_distance_DA
_geom_hbond_angle_DHA
_geom_hbond_publ_flag
N1 H1D O10 1_455 0.90 2.05 2.884(3) 152.7 y
N1 H1C O11 . 0.90 1.80 2.691(3) 171.0 y
N3 H3C O6 1_545 0.90 1.82 2.717(3) 173.9 y
N3 H3D O16 . 0.90 1.84 2.726(3) 169.7 y
O8 H8 O4 1_455 0.820(10) 1.880(10) 2.674(3) 166(4) y
O12 H12 O16 2 0.820(10) 1.730(10) 2.540(3) 171(4) y
O15 H15 O3 2_566 0.810(10) 2.030(10) 2.829(3) 166(4) y

loop_
_geom_torsion_atom_site_label_1
_geom_torsion_atom_site_label_2
_geom_torsion_atom_site_label_3
_geom_torsion_atom_site_label_4
_geom_torsion_site_symmetry_1
_geom_torsion_site_symmetry_4
_geom_torsion
O2 P1 O1 Ga1 1_655 . 175.43(12)
O3 P1 O1 Ga1 2_666 . 55.23(15)
O4 P1 O1 Ga1 . . -64.57(15)
O13 Ga1 O1 P1 . . -87.38(13)
O5 Ga1 O1 P1 . . 96.61(13)
O10 Ga1 O1 P1 . . -174.02(14)
O17 Ga1 O1 P1 . . 5.03(13)
O13 Ga1 O2 P1 . 1_455 103.5(5)
O5 Ga1 O2 P1 . 1_455 -80.5(5)
O10 Ga1 O2 P1 . 1_455 -169.9(5)
O17 Ga1 O2 P1 . 1_455 11.1(5)
O7 Ga2 O3 P1 . 2_666 157.06(14)
O14 Ga2 O3 P1 . 2_666 -112.15(14)
O4 Ga2 O3 P1 . 2_666 21.2(3)
O17 Ga2 O3 P1 2_666 2_666 -19.73(13)
O17 Ga2 O3 P1 . 2_666 66.57(13)
O2 P1 O4 Ga2 1_655 . -165.27(13)
O1 P1 O4 Ga2 . . 74.05(15)
O3 P1 O4 Ga2 2_666 . -46.95(16)
O7 Ga2 O4 P1 . . -105.99(14)
O14 Ga2 O4 P1 . . 163.50(14)
O3 Ga2 O4 P1 . . 29.0(3)
O17 Ga2 O4 P1 2_666 . 70.23(14)
O17 Ga2 O4 P1 . . -16.32(13)
O7 P2 O5 Ga1 . . 41.8(2)
O6 P2 O5 Ga1 . . 165.16(16)
O8 P2 O5 Ga1 . . -79.5(2)
O2 Ga1 O5 P2 . . 72.31(19)
O10 Ga1 O5 P2 . . 167.38(19)
O1 Ga1 O5 P2 . . -105.75(19)
O17 Ga1 O5 P2 . . -19.96(19)
O6 P2 O7 Ga2 . . -133.0(2)
O5 P2 O7 Ga2 . . -8.9(3)
O8 P2 O7 Ga2 . . 114.4(2)
O14 Ga2 O7 P2 . . 149.9(2)
O3 Ga2 O7 P2 . . -109.1(2)
O4 Ga2 O7 P2 . . 58.1(2)
O17 Ga2 O7 P2 . . -25.4(2)
O11 P3 O10 Ga1 . . -57.5(3)
O12 P3 O10 Ga1 . . 175.8(2)
O9 P3 O10 Ga1 . . 66.4(2)
O2 Ga1 O10 P3 . . 36.5(2)
O13 Ga1 O10 P3 . . 126.6(2)
O5 Ga1 O10 P3 . . -53.0(2)
O1 Ga1 O10 P3 . . -143.3(2)
O16 P4 O13 Ga1 . . -165.63(16)
O14 P4 O13 Ga1 2_666 . -40.6(2)
O15 P4 O13 Ga1 . . 78.4(2)
O2 Ga1 O13 P4 . . -64.95(19)
O10 Ga1 O13 P4 . . -160.01(19)
O1 Ga1 O13 P4 . . 113.11(18)
O17 Ga1 O13 P4 . . 27.34(19)
O7 Ga2 O14 P4 . 2_666 137.80(19)
O3 Ga2 O14 P4 . 2_666 44.78(19)
O4 Ga2 O14 P4 . 2_666 -122.11(18)
O17 Ga2 O14 P4 2_666 2_666 -39.99(19)
O2 Ga1 O17 Ga2 . 2_666 114.18(11)
O13 Ga1 O17 Ga2 . 2_666 23.72(11)
O5 Ga1 O17 Ga2 . 2_666 -156.20(11)
O1 Ga1 O17 Ga2 . 2_666 -66.03(10)
O2 Ga1 O17 Ga2 . . -119.51(11)
O13 Ga1 O17 Ga2 . . 150.03(11)
O5 Ga1 O17 Ga2 . . -29.88(11)
O1 Ga1 O17 Ga2 . . 60.29(10)
O7 Ga2 O17 Ga1 . . 44.73(12)
O3 Ga2 O17 Ga1 . . 137.58(11)
O4 Ga2 O17 Ga1 . . -55.33(11)
O17 Ga2 O17 Ga1 2_666 . -137.78(13)
O7 Ga2 O17 Ga2 . 2_666 -177.49(9)
O3 Ga2 O17 Ga2 . 2_666 -84.65(7)
O4 Ga2 O17 Ga2 . 2_666 82.45(8)
O17 Ga2 O17 Ga2 2_666 2_666 0.0
C2 N1 C1 C2 . 2_455 58.1(5)
C1 N1 C2 C1 . 2_455 -58.0(5)
C5 N2 C3 C5 . 2_665 54.9(3)
C6 N3 C4 C6 . 2_656 58.2(4)
C3 N2 C5 C3 . 2_665 -54.6(4)
C4 N3 C6 C4 . 2_656 -57.6(4)
